data_2211088
loop_
_publ_author_name
'Johnston, Andrea'
'Florence, Alastair J.'
'Kennedy, Alan R.'

_publ_section_title
;
 Hydrochlorothiazide <i>N</i>-methyl-2-pyrrolidone disolvate
;
_journal_coeditor_code KJ2037
_journal_issue 11
_journal_name_full 'Acta Crystallographica Section E'
_journal_page_first o5169
_journal_page_last o5171
_journal_paper_doi 10.1107/S1600536806042838
_journal_volume 62
_journal_year 2006
_chemical_formula_iupac 'C7 H8 Cl N3 O4 S2 , 2C5 H9 N O'
_chemical_formula_moiety 'C7 H8 Cl N3 O4 S2 , 2C5 H9 N O'
_chemical_formula_sum 'C17 H26 Cl N5 O6 S2'
_chemical_formula_weight 496.00
_chemical_name_common
;
hydrochlorothiazide N-methyl-2-pyrrolidone disolvate
;
_chemical_name_systematic
;
6-chloro-3,4-dihydro-2<i>H</i>-1,2,4-benzothiadiazine-7-sulfonamide
1,1-dioxide <i>N</i>-methyl-2-pyrrolidone disolvate
;
_space_group_IT_number 14
_symmetry_cell_setting monoclinic
_symmetry_space_group_name_Hall '-P 2ybc'
_symmetry_space_group_name_H-M 'P 1 21/c 1'
_atom_sites_solution_hydrogens geom
_atom_sites_solution_primary direct
_atom_sites_solution_secondary difmap
_cell_angle_alpha 90.00
_cell_angle_beta 105.211(2)
_cell_angle_gamma 90.00
_cell_formula_units_Z 4
_cell_length_a 17.0756(6)
_cell_length_b 7.4819(3)
_cell_length_c 17.9978(6)
_cell_measurement_reflns_used 5023
_cell_measurement_temperature 123(2)
_cell_measurement_theta_max 27.10
_cell_measurement_theta_min 1.00
_cell_volume 2218.81(14)
_computing_cell_refinement 'DENZO and COLLECT'
_computing_data_collection
;
COLLECT (Nonius, 1988) and DENZO (Otwinowski & Minor, 1997)
;
_computing_data_reduction DENZO
_computing_molecular_graphics 'ORTEPII (Johnson, 1976)'
_computing_publication_material SHELXL97
_computing_structure_refinement 'SHELXL97 (Sheldrick, 1997)'
_computing_structure_solution 'SHELXS97 (Sheldrick, 1997)'
_diffrn_ambient_temperature 123(2)
_diffrn_measured_fraction_theta_full 0.989
_diffrn_measured_fraction_theta_max 0.989
_diffrn_measurement_device_type 'Nonius KappaCCD area-detector'
_diffrn_measurement_method '\f and \w'
_diffrn_radiation_monochromator graphite
_diffrn_radiation_source 'fine-focus sealed tube'
_diffrn_radiation_type MoK\a
_diffrn_radiation_wavelength 0.71073
_diffrn_reflns_av_R_equivalents 0.093
_diffrn_reflns_av_sigmaI/netI 0.0589
_diffrn_reflns_limit_h_max 21
_diffrn_reflns_limit_h_min -21
_diffrn_reflns_limit_k_max 9
_diffrn_reflns_limit_k_min -9
_diffrn_reflns_limit_l_max 22
_diffrn_reflns_limit_l_min -22
_diffrn_reflns_number 24804
_diffrn_reflns_theta_full 27.14
_diffrn_reflns_theta_max 27.14
_diffrn_reflns_theta_min 1.24
_diffrn_standards_decay_% 0
_diffrn_standards_number 0
_exptl_absorpt_coefficient_mu 0.405
_exptl_absorpt_correction_type none
_exptl_crystal_colour colourless
_exptl_crystal_density_diffrn 1.485
_exptl_crystal_density_method 'not measured'
_exptl_crystal_description 'cut from prism'
_exptl_crystal_F_000 1040
_exptl_crystal_size_max 0.32
_exptl_crystal_size_mid 0.20
_exptl_crystal_size_min 0.12
_refine_diff_density_max 0.698
_refine_diff_density_min -0.554
_refine_ls_extinction_method none
_refine_ls_goodness_of_fit_ref 1.079
_refine_ls_hydrogen_treatment mixed
_refine_ls_matrix_type full
_refine_ls_number_parameters 296
_refine_ls_number_reflns 4852
_refine_ls_number_restraints 0
_refine_ls_restrained_S_all 1.079
_refine_ls_R_factor_all 0.0871
_refine_ls_R_factor_gt 0.0643
_refine_ls_shift/su_max 0.001
_refine_ls_shift/su_mean 0.000
_refine_ls_structure_factor_coef Fsqd
_refine_ls_weighting_details 'calc w = 1/[\s^2^(Fo^2^)+(0.1041P)^2^+0.892P] where P=(Fo^2^+2Fc^2^)/3'
_refine_ls_weighting_scheme calc
_refine_ls_wR_factor_gt 0.1563
_refine_ls_wR_factor_ref 0.1738
_reflns_number_gt 3673
_reflns_number_total 4852
_reflns_threshold_expression I>2\s(I)
_cod_data_source_file kj2037.cif
_cod_data_source_block I
_cod_original_sg_symbol_H-M 'P 21/c'
_cod_database_code 2211088
_cod_database_fobs_code 2211088

loop_
_symmetry_equiv_pos_as_xyz
'x, y, z'
'-x, y+1/2, -z+1/2'
'-x, -y, -z'
'x, -y-1/2, z-1/2'

loop_
_atom_site_type_symbol
_atom_site_label
_atom_site_fract_x
_atom_site_fract_y
_atom_site_fract_z
_atom_site_U_iso_or_equiv
_atom_site_adp_type
_atom_site_calc_flag
_atom_site_refinement_flags
_atom_site_occupancy
_atom_site_disorder_assembly
_atom_site_disorder_group
Cl Cl1 0.83783(4) 0.43550(10) 0.16447(4) 0.0287(2) Uani d . 1 . .
S S1 0.65205(4) -0.18853(10) 0.27397(4) 0.0237(2) Uani d . 1 . .
S S2 0.89965(4) 0.01810(10) 0.15514(4) 0.0210(2) Uani d . 1 . .
O O1 0.69144(13) -0.2471(3) 0.35033(12) 0.0372(6) Uani d . 1 . .
O O2 0.63256(13) -0.3193(3) 0.21369(13) 0.0310(5) Uani d . 1 . .
O O3 0.88310(12) 0.0813(3) 0.07722(11) 0.0273(5) Uani d . 1 . .
O O4 0.90847(11) -0.1695(3) 0.16923(11) 0.0247(5) Uani d . 1 . .
O O5 0.98030(12) -0.0406(3) 0.35009(12) 0.0286(5) Uani d . 1 . .
O O6 0.54188(14) 1.0488(3) -0.13077(13) 0.0361(6) Uani d . 1 . .
N N1 0.56794(15) -0.0889(3) 0.27559(16) 0.0248(5) Uani d . 1 . .
N N2 0.62120(16) 0.2066(4) 0.28470(16) 0.0304(6) Uani d . 1 . .
N N3 0.97927(15) 0.1167(4) 0.20314(16) 0.0249(5) Uani d . 1 . .
N N4 0.90110(15) 0.0930(4) 0.41855(14) 0.0288(6) Uani d . 1 . .
N N5 0.63002(18) 0.9495(4) -0.02142(15) 0.0378(7) Uani d . 1 . .
C C1 0.58148(19) 0.0752(4) 0.32033(18) 0.0289(7) Uani d . 1 . .
H H1A 0.5288 0.1229 0.3247 0.035 Uiso calc R 1 . .
H H1B 0.6154 0.0494 0.3729 0.035 Uiso calc R 1 . .
C C2 0.68438(17) 0.1647(4) 0.25432(16) 0.0238(6) Uani d . 1 . .
C C3 0.70834(16) -0.0145(4) 0.24753(16) 0.0214(6) Uani d . 1 . .
C C4 0.77418(16) -0.0536(4) 0.21818(16) 0.0219(6) Uani d . 1 . .
H H4 0.7905 -0.1744 0.2158 0.026 Uiso calc R 1 . .
C C5 0.81629(16) 0.0808(4) 0.19233(16) 0.0210(6) Uani d . 1 . .
C C6 0.79023(16) 0.2571(4) 0.19616(16) 0.0229(6) Uani d . 1 . .
C C7 0.72558(17) 0.2987(4) 0.22588(17) 0.0256(6) Uani d . 1 . .
H H7 0.7090 0.4197 0.2270 0.031 Uiso calc R 1 . .
C C8 0.93403(18) -0.0472(4) 0.39273(17) 0.0264(7) Uani d . 1 . .
C C9 0.90442(19) -0.2160(4) 0.42372(18) 0.0309(7) Uani d . 1 . .
H H9A 0.9502 -0.2975 0.4461 0.037 Uiso calc R 1 . .
H H9B 0.8643 -0.2798 0.3826 0.037 Uiso calc R 1 . .
C C10 0.8654(2) -0.1475(5) 0.48563(19) 0.0368(8) Uani d . 1 . .
H H10A 0.8162 -0.2174 0.4857 0.044 Uiso calc R 1 . .
H H10B 0.9040 -0.1550 0.5373 0.044 Uiso calc R 1 . .
C C11 0.84395(19) 0.0454(4) 0.46353(18) 0.0314(7) Uani d . 1 . .
H H11A 0.7871 0.0562 0.4322 0.038 Uiso calc R 1 . .
H H11B 0.8518 0.1220 0.5097 0.038 Uiso calc R 1 . .
C C12 0.91140(19) 0.2762(4) 0.39683(18) 0.0320(7) Uani d . 1 . .
H H12A 0.9503 0.2801 0.3654 0.048 Uiso calc R 1 . .
H H12B 0.9317 0.3485 0.4433 0.048 Uiso calc R 1 . .
H H12C 0.8591 0.3237 0.3671 0.048 Uiso calc R 1 . .
C C13 0.56205(19) 0.9407(4) -0.07679(18) 0.0295(7) Uani d . 1 A .
C C14A 0.5044(7) 0.7798(12) -0.0695(6) 0.032(3) Uiso d P 0.52(3) A 1
H H14A 0.4508 0.8221 -0.0653 0.039 Uiso calc PR 0.52(3) A 1
H H14B 0.4969 0.6957 -0.1132 0.039 Uiso calc PR 0.52(3) A 1
C C15A 0.5546(8) 0.6956(12) 0.0066(5) 0.035(2) Uiso d P 0.52(3) A 1
H H15A 0.5568 0.5641 0.0011 0.042 Uiso calc PR 0.52(3) A 1
H H15B 0.5292 0.7227 0.0488 0.042 Uiso calc PR 0.52(3) A 1
C C16A 0.6444(5) 0.7776(18) 0.0258(6) 0.045(3) Uiso d P 0.52(3) A 1
H H16A 0.6656 0.8027 0.0814 0.054 Uiso calc PR 0.52(3) A 1
H H16B 0.6823 0.6969 0.0089 0.054 Uiso calc PR 0.52(3) A 1
C C14B 0.5226(8) 0.7851(14) -0.0571(7) 0.033(3) Uiso d P 0.48(3) A 2
H H14C 0.5107 0.6995 -0.1006 0.040 Uiso calc PR 0.48(3) A 2
H H14D 0.4707 0.8193 -0.0461 0.040 Uiso calc PR 0.48(3) A 2
C C15B 0.5793(10) 0.6982(14) 0.0145(6) 0.045(3) Uiso d P 0.48(3) A 2
H H15C 0.5501 0.6709 0.0539 0.055 Uiso calc PR 0.48(3) A 2
H H15D 0.6037 0.5868 0.0008 0.055 Uiso calc PR 0.48(3) A 2
C C16B 0.6381(6) 0.829(2) 0.0403(7) 0.048(3) Uiso d P 0.48(3) A 2
H H16C 0.6930 0.7750 0.0543 0.058 Uiso calc PR 0.48(3) A 2
H H16D 0.6292 0.8906 0.0860 0.058 Uiso calc PR 0.48(3) A 2
C C17 0.6911(2) 1.0796(6) -0.0191(2) 0.0549(11) Uani d . 1 A .
H H17A 0.7374 1.0236 -0.0326 0.082 Uiso calc R 1 . .
H H17B 0.7089 1.1299 0.0329 0.082 Uiso calc R 1 . .
H H17C 0.6692 1.1751 -0.0559 0.082 Uiso calc R 1 . .
H H1N 0.538(3) -0.080(6) 0.234(3) 0.061(14) Uiso d . 1 . .
H H2N 0.613(2) 0.310(5) 0.290(2) 0.035(10) Uiso d . 1 . .
H H3N 0.994(2) 0.092(5) 0.250(2) 0.044(11) Uiso d . 1 . .
H H4N 0.986(2) 0.224(5) 0.189(2) 0.032(9) Uiso d . 1 . .

loop_
_atom_site_aniso_label
_atom_site_aniso_U_11
_atom_site_aniso_U_22
_atom_site_aniso_U_33
_atom_site_aniso_U_12
_atom_site_aniso_U_13
_atom_site_aniso_U_23
Cl1 0.0261(4) 0.0232(4) 0.0392(4) -0.0011(3) 0.0127(3) 0.0036(3)
S1 0.0181(4) 0.0252(4) 0.0282(4) 0.0008(3) 0.0066(3) 0.0044(3)
S2 0.0179(4) 0.0233(4) 0.0224(4) 0.0000(3) 0.0066(3) -0.0006(3)
O1 0.0254(11) 0.0485(14) 0.0340(12) -0.0007(11) 0.0010(9) 0.0174(11)
O2 0.0282(11) 0.0253(11) 0.0422(12) -0.0012(9) 0.0139(10) -0.0033(9)
O3 0.0282(11) 0.0337(12) 0.0205(10) 0.0016(9) 0.0073(9) 0.0022(9)
O4 0.0213(10) 0.0242(11) 0.0303(11) 0.0019(8) 0.0097(9) -0.0018(9)
O5 0.0278(11) 0.0301(11) 0.0312(11) 0.0022(9) 0.0133(10) 0.0012(9)
O6 0.0296(12) 0.0368(13) 0.0369(13) -0.0007(10) -0.0003(10) 0.0083(10)
N1 0.0177(12) 0.0294(14) 0.0269(13) 0.0008(10) 0.0053(11) 0.0001(11)
N2 0.0270(14) 0.0262(15) 0.0425(16) 0.0012(11) 0.0171(12) -0.0038(12)
N3 0.0198(12) 0.0260(14) 0.0283(14) -0.0016(11) 0.0054(11) 0.0013(12)
N4 0.0261(13) 0.0316(14) 0.0295(14) -0.0009(11) 0.0086(11) 0.0002(11)
N5 0.0433(17) 0.0437(17) 0.0254(14) 0.0050(13) 0.0071(13) 0.0052(12)
C1 0.0277(15) 0.0299(16) 0.0321(16) -0.0015(13) 0.0131(13) -0.0050(13)
C2 0.0195(14) 0.0259(15) 0.0258(14) 0.0014(12) 0.0053(11) -0.0024(12)
C7 0.0211(14) 0.0210(14) 0.0345(16) 0.0022(12) 0.0072(12) -0.0014(12)
C6 0.0194(13) 0.0222(14) 0.0263(14) -0.0019(12) 0.0049(11) 0.0010(12)
C5 0.0142(13) 0.0253(14) 0.0220(14) 0.0015(11) 0.0021(11) -0.0014(11)
C4 0.0200(14) 0.0214(14) 0.0224(14) 0.0023(11) 0.0022(11) 0.0009(11)
C3 0.0162(13) 0.0245(14) 0.0224(14) 0.0007(11) 0.0032(11) 0.0014(11)
C8 0.0231(15) 0.0296(16) 0.0228(14) 0.0004(12) -0.0004(12) -0.0029(12)
C9 0.0304(17) 0.0294(16) 0.0312(16) -0.0015(13) 0.0049(13) 0.0010(13)
C10 0.0380(19) 0.0414(19) 0.0326(17) -0.0058(16) 0.0122(15) 0.0032(15)
C11 0.0298(16) 0.0400(18) 0.0276(16) 0.0007(14) 0.0134(14) -0.0020(14)
C12 0.0336(17) 0.0277(16) 0.0326(16) -0.0013(14) 0.0047(14) 0.0022(13)
C13 0.0286(16) 0.0328(17) 0.0278(16) 0.0057(13) 0.0086(14) -0.0026(13)
C17 0.037(2) 0.074(3) 0.045(2) -0.010(2) -0.0049(17) 0.009(2)

loop_
_atom_type_symbol
_atom_type_description
_atom_type_scat_dispersion_real
_atom_type_scat_dispersion_imag
_atom_type_scat_source
Cl Cl 0.1484 0.1585 'International Tables Vol C Tables 4.2.6.8 and 6.1.1.4'
S S 0.1246 0.1234 'International Tables Vol C Tables 4.2.6.8 and 6.1.1.4'
O O 0.0106 0.0060 'International Tables Vol C Tables 4.2.6.8 and 6.1.1.4'
N N 0.0061 0.0033 'International Tables Vol C Tables 4.2.6.8 and 6.1.1.4'
C C 0.0033 0.0016 'International Tables Vol C Tables 4.2.6.8 and 6.1.1.4'
H H 0.0000 0.0000 'International Tables Vol C Tables 4.2.6.8 and 6.1.1.4'

loop_
_geom_angle_atom_site_label_1
_geom_angle_atom_site_label_2
_geom_angle_atom_site_label_3
_geom_angle
O1 S1 O2 118.35(14)
O1 S1 N1 108.55(14)
O2 S1 N1 107.21(13)
O1 S1 C3 109.54(14)
O2 S1 C3 109.62(13)
N1 S1 C3 102.34(13)
O4 S2 O3 118.80(12)
O4 S2 N3 108.95(14)
O3 S2 N3 107.43(14)
O4 S2 C5 104.41(12)
O3 S2 C5 107.89(13)
N3 S2 C5 109.06(13)
C1 N1 S1 112.6(2)
C1 N1 H1N 115(3)
S1 N1 H1N 112(3)
C2 N2 C1 122.4(3)
C2 N2 H2N 116(3)
C1 N2 H2N 120(3)
S2 N3 H3N 115(3)
S2 N3 H4N 116(2)
H3N N3 H4N 118(4)
C8 N4 C12 124.0(3)
C8 N4 C11 113.9(3)
C12 N4 C11 121.6(3)
C13 N5 C16B 116.6(5)
C13 N5 C17 123.5(3)
C16B N5 C17 119.8(5)
C13 N5 C16A 111.1(4)
C17 N5 C16A 123.5(4)
N2 C1 N1 110.8(2)
N2 C1 H1A 109.5
N1 C1 H1A 109.5
N2 C1 H1B 109.5
N1 C1 H1B 109.5
H1A C1 H1B 108.1
N2 C2 C7 120.5(3)
N2 C2 C3 121.8(3)
C7 C2 C3 117.6(2)
C6 C7 C2 120.7(3)
C6 C7 H7 119.7
C2 C7 H7 119.7
C7 C6 C5 121.8(3)
C7 C6 Cl1 116.4(2)
C5 C6 Cl1 121.8(2)
C4 C5 C6 117.9(2)
C4 C5 S2 118.0(2)
C6 C5 S2 124.1(2)
C5 C4 C3 121.1(3)
C5 C4 H4 119.4
C3 C4 H4 119.4
C4 C3 C2 120.7(3)
C4 C3 S1 120.1(2)
C2 C3 S1 119.2(2)
O5 C8 N4 125.6(3)
O5 C8 C9 126.0(3)
N4 C8 C9 108.4(3)
C8 C9 C10 103.8(3)
C8 C9 H9A 111.0
C10 C9 H9A 111.0
C8 C9 H9B 111.0
C10 C9 H9B 111.0
H9A C9 H9B 109.0
C11 C10 C9 104.5(2)
C11 C10 H10A 110.9
C9 C10 H10A 110.9
C11 C10 H10B 110.9
C9 C10 H10B 110.9
H10A C10 H10B 108.9
N4 C11 C10 103.1(2)
N4 C11 H11A 111.2
C10 C11 H11A 111.2
N4 C11 H11B 111.2
C10 C11 H11B 111.2
H11A C11 H11B 109.1
N4 C12 H12A 109.5
N4 C12 H12B 109.5
H12A C12 H12B 109.5
N4 C12 H12C 109.5
H12A C12 H12C 109.5
H12B C12 H12C 109.5
O6 C13 N5 124.6(3)
O6 C13 C14B 132.1(6)
N5 C13 C14B 103.4(6)
O6 C13 C14A 120.7(5)
N5 C13 C14A 114.8(5)
C15A C14A C13 99.9(7)
C15A C14A H14A 111.8
C13 C14A H14A 111.8
C15A C14A H14B 111.8
C13 C14A H14B 111.8
H14A C14A H14B 109.5
C14A C15A C16A 108.1(7)
C14A C15A H15A 110.1
C16A C15A H15A 110.1
C14A C15A H15B 110.1
C16A C15A H15B 110.1
H15A C15A H15B 108.4
N5 C16A C15A 101.5(6)
N5 C16A H16A 111.5
C15A C16A H16A 111.5
N5 C16A H16B 111.5
C15A C16A H16B 111.5
H16A C16A H16B 109.3
C13 C14B C15B 108.5(8)
C13 C14B H14C 110.0
C15B C14B H14C 110.0
C13 C14B H14D 110.0
C15B C14B H14D 110.0
H14C C14B H14D 108.4
C16B C15B C14B 102.9(9)
C16B C15B H15C 111.2
C14B C15B H15C 111.2
C16B C15B H15D 111.2
C14B C15B H15D 111.2
H15C C15B H15D 109.1
C15B C16B N5 105.9(8)
C15B C16B H16C 110.6
N5 C16B H16C 110.6
C15B C16B H16D 110.6
N5 C16B H16D 110.6
H16C C16B H16D 108.7
N5 C17 H17A 109.5
N5 C17 H17B 109.5
H17A C17 H17B 109.5
N5 C17 H17C 109.5
H17A C17 H17C 109.5
H17B C17 H17C 109.5

loop_
_geom_bond_atom_site_label_1
_geom_bond_atom_site_label_2
_geom_bond_distance
Cl1 C6 1.735(3)
S1 O1 1.431(2)
S1 O2 1.434(2)
S1 N1 1.625(3)
S1 C3 1.756(3)
S2 O4 1.427(2)
S2 O3 1.436(2)
S2 N3 1.588(3)
S2 C5 1.787(3)
O5 C8 1.239(4)
O6 C13 1.241(4)
N1 C1 1.453(4)
N1 H1N 0.79(4)
N2 C2 1.368(4)
N2 C1 1.437(4)
N2 H2N 0.79(4)
N3 H3N 0.84(4)
N3 H4N 0.86(4)
N4 C8 1.330(4)
N4 C12 1.448(4)
N4 C11 1.466(4)
N5 C13 1.318(4)
N5 C16B 1.411(10)
N5 C17 1.419(5)
N5 C16A 1.525(10)
C1 H1A 0.9900
C1 H1B 0.9900
C2 C7 1.397(4)
C2 C3 1.416(4)
C7 C6 1.382(4)
C7 H7 0.9500
C6 C5 1.400(4)
C5 C4 1.386(4)
C4 C3 1.393(4)
C4 H4 0.9500
C8 C9 1.520(4)
C9 C10 1.529(4)
C9 H9A 0.9900
C9 H9B 0.9900
C10 C11 1.516(5)
C10 H10A 0.9900
C10 H10B 0.9900
C11 H11A 0.9900
C11 H11B 0.9900
C12 H12A 0.9800
C12 H12B 0.9800
C12 H12C 0.9800
C13 C14B 1.435(11)
C13 C14A 1.582(11)
C14A C15A 1.547(12)
C14A H14A 0.9900
C14A H14B 0.9900
C15A C16A 1.602(14)
C15A H15A 0.9900
C15A H15B 0.9900
C16A H16A 0.9900
C16A H16B 0.9900
C14B C15B 1.538(14)
C14B H14C 0.9900
C14B H14D 0.9900
C15B C16B 1.390(14)
C15B H15C 0.9900
C15B H15D 0.9900
C16B H16C 0.9900
C16B H16D 0.9900
C17 H17A 0.9800
C17 H17B 0.9800
C17 H17C 0.9800

loop_
_geom_hbond_atom_site_label_D
_geom_hbond_atom_site_label_H
_geom_hbond_atom_site_label_A
_geom_hbond_site_symmetry_A
_geom_hbond_distance_DH
_geom_hbond_distance_HA
_geom_hbond_distance_DA
_geom_hbond_angle_DHA
_geom_hbond_publ_flag
N1 H1N O6 3_665 0.79(5) 2.01(5) 2.799(4) 177(5) yes
N2 H2N O6 4_576 0.80(4) 2.35(4) 2.929(4) 130(3) yes
N3 H3N O5 . 0.84(3) 2.12(4) 2.891(4) 153(4) yes
N3 H4N O5 2_755 0.86(4) 2.04(4) 2.884(4) 169(3) yes
C1 H1A O6 4_576 0.99 2.58 3.075(4) 111 yes
C7 H7 O2 1_565 0.95 2.33 3.249(4) 164 yes
C11 H11B O3 4_566 0.99 2.52 3.423(4) 152 yes

loop_
_geom_torsion_atom_site_label_1
_geom_torsion_atom_site_label_2
_geom_torsion_atom_site_label_3
_geom_torsion_atom_site_label_4
_geom_torsion
O1 S1 N1 C1 65.6(2)
O2 S1 N1 C1 -165.5(2)
C3 S1 N1 C1 -50.2(2)
C2 N2 C1 N1 -42.9(4)
S1 N1 C1 N2 65.8(3)
C1 N2 C2 C7 -174.7(3)
C1 N2 C2 C3 7.9(5)
N2 C2 C7 C6 179.0(3)
C3 C2 C7 C6 -3.4(4)
C2 C7 C6 C5 0.9(4)
C2 C7 C6 Cl1 -178.7(2)
C7 C6 C5 C4 1.1(4)
Cl1 C6 C5 C4 -179.3(2)
C7 C6 C5 S2 -179.6(2)
Cl1 C6 C5 S2 -0.1(4)
O4 S2 C5 C4 -6.0(2)
O3 S2 C5 C4 121.3(2)
N3 S2 C5 C4 -122.4(2)
O4 S2 C5 C6 174.8(2)
O3 S2 C5 C6 -58.0(3)
N3 S2 C5 C6 58.4(3)
C6 C5 C4 C3 -0.4(4)
S2 C5 C4 C3 -179.7(2)
C5 C4 C3 C2 -2.3(4)
C5 C4 C3 S1 175.8(2)
N2 C2 C3 C4 -178.4(3)
C7 C2 C3 C4 4.2(4)
N2 C2 C3 S1 3.5(4)
C7 C2 C3 S1 -173.9(2)
O1 S1 C3 C4 83.6(3)
O2 S1 C3 C4 -47.8(3)
N1 S1 C3 C4 -161.3(2)
O1 S1 C3 C2 -98.2(3)
O2 S1 C3 C2 130.4(2)
N1 S1 C3 C2 16.8(3)
C12 N4 C8 O5 3.5(5)
C11 N4 C8 O5 175.8(3)
C12 N4 C8 C9 -175.9(3)
C11 N4 C8 C9 -3.6(3)
O5 C8 C9 C10 168.1(3)
N4 C8 C9 C10 -12.6(3)
C8 C9 C10 C11 22.9(3)
C8 N4 C11 C10 18.3(3)
C12 N4 C11 C10 -169.2(3)
C9 C10 C11 N4 -24.6(3)
C16B N5 C13 O6 172.2(9)
C17 N5 C13 O6 -3.6(5)
C16A N5 C13 O6 -168.2(6)
C16B N5 C13 C14B -7.4(10)
C17 N5 C13 C14B 176.8(5)
C16A N5 C13 C14B 12.2(8)
C16B N5 C13 C14A -6.7(10)
C17 N5 C13 C14A 177.5(5)
C16A N5 C13 C14A 12.9(8)
O6 C13 C14A C15A -177.5(5)
N5 C13 C14A C15A 1.4(7)
C14B C13 C14A C15A 5(3)
C13 C14A C15A C16A -14.2(10)
C13 N5 C16A C15A -20.6(10)
C17 N5 C16A C15A 174.8(5)
C14A C15A C16A N5 21.0(11)
O6 C13 C14B C15B 177.0(6)
N5 C13 C14B C15B -3.5(8)
C14A C13 C14B C15B 180(4)
C13 C14B C15B C16B 12.5(14)
C14B C15B C16B N5 -15.9(16)
C13 N5 C16B C15B 16.2(17)
C17 N5 C16B C15B -167.9(10)
C16A N5 C16B C15B -61(2)
